data_7201013
loop_
_publ_author_name
'Bi, Yanfeng'
'Liao, Wuping'
'Zhang, Hongjie'
'Li, Deqian'

_publ_section_title
;
 Assembly of &#x2018;discrete&#x2019; (H2O)16 water clusters within a
 supramolecular compound of calixarene
;
_journal_issue 7
_journal_name_full CrystEngComm
_journal_page_first 1213
_journal_paper_doi 10.1039/b903020d
_journal_volume 11
_journal_year 2009
_chemical_formula_moiety '[Eu(H2O)8(C4H12N)][C28H20O16S4] 16(H2O)'
_chemical_formula_sum 'C32 H80 Eu N O40 S4'
_chemical_formula_weight 1399.17
_chemical_name_common '(Eu(H2O)8(C4H12N))(C28H20O16S4) (H2O)16'
_chemical_name_systematic ?
_space_group_IT_number 130
_symmetry_cell_setting tetragonal
_symmetry_space_group_name_Hall '-P 4a 2ac'
_symmetry_space_group_name_H-M 'P 4/n c c :2'
_atom_sites_solution_hydrogens geom
_atom_sites_solution_primary direct
_atom_sites_solution_secondary difmap
_audit_creation_method SHELXL-97
_cell_angle_alpha 90.00
_cell_angle_beta 90.00
_cell_angle_gamma 90.00
_cell_formula_units_Z 4
_cell_length_a 13.6544(3)
_cell_length_b 13.6544(3)
_cell_length_c 30.8734(13)
_cell_measurement_reflns_used 9941
_cell_measurement_temperature 186(2)
_cell_measurement_theta_max 26.0655
_cell_measurement_theta_min 2.4881
_cell_volume 5756.1(3)
_computing_cell_refinement 'Bruker SAINT'
_computing_data_collection 'Bruker APEX2'
_computing_data_reduction 'Bruker SAINT'
_computing_molecular_graphics 'Bruker SHELXTL'
_computing_publication_material 'Bruker SHELXTL'
_computing_structure_refinement 'SHELXL-97 (Sheldrick, 2008)'
_computing_structure_solution 'SHELXS-97 (Sheldrick, 2008)'
_diffrn_ambient_temperature 186(2)
_diffrn_measured_fraction_theta_full 1.000
_diffrn_measured_fraction_theta_max 1.000
_diffrn_measurement_device_type 'Bruker APEX-II CCD'
_diffrn_measurement_method '\f and \w scans'
_diffrn_radiation_monochromator graphite
_diffrn_radiation_source 'fine-focus sealed tube'
_diffrn_radiation_type MoK\a
_diffrn_radiation_wavelength 0.71073
_diffrn_reflns_av_R_equivalents 0.0247
_diffrn_reflns_av_sigmaI/netI 0.0114
_diffrn_reflns_limit_h_max 13
_diffrn_reflns_limit_h_min -16
_diffrn_reflns_limit_k_max 16
_diffrn_reflns_limit_k_min -16
_diffrn_reflns_limit_l_max 36
_diffrn_reflns_limit_l_min -36
_diffrn_reflns_number 28882
_diffrn_reflns_theta_full 25.00
_diffrn_reflns_theta_max 25.00
_diffrn_reflns_theta_min 1.32
_exptl_absorpt_coefficient_mu 1.339
_exptl_absorpt_correction_T_max 0.8244
_exptl_absorpt_correction_T_min 0.7394
_exptl_absorpt_correction_type empirical
_exptl_absorpt_process_details ' SADABS, Sheldrick, 1996'
_exptl_crystal_colour Colourless
_exptl_crystal_density_diffrn 1.615
_exptl_crystal_density_method 'not measured'
_exptl_crystal_description Block
_exptl_crystal_F_000 2904
_exptl_crystal_size_max 0.24
_exptl_crystal_size_mid 0.22
_exptl_crystal_size_min 0.15
_refine_diff_density_max 0.434
_refine_diff_density_min -0.443
_refine_diff_density_rms 0.072
_refine_ls_extinction_method none
_refine_ls_goodness_of_fit_ref 1.286
_refine_ls_hydrogen_treatment constr
_refine_ls_matrix_type full
_refine_ls_number_parameters 185
_refine_ls_number_reflns 2555
_refine_ls_number_restraints 0
_refine_ls_restrained_S_all 1.286
_refine_ls_R_factor_all 0.0365
_refine_ls_R_factor_gt 0.0355
_refine_ls_shift/su_max 0.001
_refine_ls_shift/su_mean 0.000
_refine_ls_structure_factor_coef Fsqd
_refine_ls_weighting_details 'calc w=1/[\s^2^(Fo^2^)+(0.0110P)^2^+19.5704P] where P=(Fo^2^+2Fc^2^)/3'
_refine_ls_weighting_scheme calc
_refine_ls_wR_factor_gt 0.0755
_refine_ls_wR_factor_ref 0.0765
_reflns_number_gt 2497
_reflns_number_total 2555
_reflns_threshold_expression >2sigma(I)
_cod_data_source_file b903020d.txt
_cod_data_source_block compound_1
_cod_depositor_comments
;
The following automatic conversions were performed:
'_symmetry_cell_setting' value 'Tetragonal' changed to 'tetragonal'
according to '/home/saulius/struct/CIF-dictionaries/cif_core.dic'
dictionary named 'cif_core.dic' version 2.4.1 from
2010-06-29.

'_exptl_absorpt_correction_type' value 'Empirical' changed to
'empirical' according to
'/home/saulius/struct/CIF-dictionaries/cif_core.dic' dictionary named
'cif_core.dic' version 2.4.1 from 2010-06-29.

Automatic conversion script
Id: cif_fix_enum 1527 2010-12-29 10:47:43Z saulius 
;
_cod_original_sg_symbol_H-M P4/ncc
_cod_database_code 7201013

loop_
_symmetry_equiv_pos_as_xyz
'x, y, z'
'-x+1/2, -y+1/2, z'
'-y+1/2, x, z'
'y, -x+1/2, z'
'-x, y+1/2, -z+1/2'
'x+1/2, -y, -z+1/2'
'y+1/2, x+1/2, -z+1/2'
'-y, -x, -z+1/2'
'-x, -y, -z'
'x-1/2, y-1/2, -z'
'y-1/2, -x, -z'
'-y, x-1/2, -z'
'x, -y-1/2, z-1/2'
'-x-1/2, y, z-1/2'
'-y-1/2, -x-1/2, z-1/2'
'y, x, z-1/2'

loop_
_atom_site_label
_atom_site_type_symbol
_atom_site_fract_x
_atom_site_fract_y
_atom_site_fract_z
_atom_site_U_iso_or_equiv
_atom_site_adp_type
_atom_site_occupancy
_atom_site_symmetry_multiplicity
_atom_site_calc_flag
_atom_site_refinement_flags
_atom_site_disorder_assembly
_atom_site_disorder_group
Eu1 Eu 0.2500 0.2500 0.309579(11) 0.01863(11) Uani 1 4 d S . .
S1 S -0.05913(7) 0.04045(7) 0.12191(3) 0.0229(2) Uani 1 1 d . . .
O1 O 0.12904(19) 0.17458(18) -0.03898(7) 0.0251(6) Uani 1 1 d . . .
H1A H 0.1870 0.1569 -0.0453 0.038 Uiso 1 1 d R . .
O2 O -0.0531(2) 0.1210(2) 0.15226(9) 0.0398(7) Uani 1 1 d . . .
O3 O -0.00727(19) -0.0456(2) 0.13728(9) 0.0318(6) Uani 1 1 d . . .
O4 O -0.16003(19) 0.0182(2) 0.10957(9) 0.0319(6) Uani 1 1 d . . .
O5 O 0.3915(2) 0.2125(2) 0.35153(10) 0.0382(7) Uani 1 1 d . . .
H5B H 0.4266 0.2578 0.3626 0.046 Uiso 1 1 d R . .
H5C H 0.4187 0.1578 0.3568 0.046 Uiso 1 1 d R . .
O6 O 0.1143(2) 0.1917(2) 0.26743(9) 0.0410(7) Uani 1 1 d . . .
H6A H 0.0548 0.2090 0.2706 0.049 Uiso 1 1 d R . .
H6B H 0.1047 0.1406 0.2524 0.049 Uiso 1 1 d R . .
C1 C 0.0897(2) 0.1409(2) -0.00101(11) 0.0179(7) Uani 1 1 d . . .
C2 C 0.1192(2) 0.0526(2) 0.01762(11) 0.0178(7) Uani 1 1 d . . .
C3 C 0.0727(2) 0.0226(3) 0.05541(11) 0.0200(7) Uani 1 1 d . . .
H3A H 0.0905 -0.0378 0.0685 0.024 Uiso 1 1 calc R . .
C4 C 0.0009(2) 0.0800(2) 0.07420(11) 0.0183(7) Uani 1 1 d . . .
C5 C -0.0272(2) 0.1680(3) 0.05567(11) 0.0202(7) Uani 1 1 d . . .
H5A H -0.0769 0.2064 0.0689 0.024 Uiso 1 1 calc R . .
C6 C 0.0171(2) 0.2003(2) 0.01789(10) 0.0171(7) Uani 1 1 d . . .
C7 C 0.2008(2) -0.0102(2) -0.00112(11) 0.0196(7) Uani 1 1 d . . .
H7A H 0.1871 -0.0801 0.0050 0.024 Uiso 1 1 calc R . .
H7B H 0.2028 -0.0017 -0.0330 0.024 Uiso 1 1 calc R . .
N1 N 0.2500 0.2500 0.1353(2) 0.0419(18) Uani 1 4 d S . .
C8 C 0.2321(11) 0.1407(8) 0.1490(3) 0.066(3) Uani 0.540(11) 1 d P . .
H8A H 0.2314 0.1360 0.1800 0.099 Uiso 0.540(11) 1 d PR . .
H8B H 0.1704 0.1189 0.1376 0.099 Uiso 0.540(11) 1 d PR . .
H8C H 0.2837 0.1003 0.1376 0.099 Uiso 0.540(11) 1 d PR . .
C8' C 0.180(3) 0.197(3) 0.1556(9) 0.066(3) Uani 0.210(11) 1 d P . .
H8'A H 0.1273 0.2395 0.1637 0.099 Uiso 0.210(11) 1 d PR . .
H8'B H 0.1566 0.1472 0.1364 0.099 Uiso 0.210(11) 1 d PR . .
H8'C H 0.2075 0.1674 0.1811 0.099 Uiso 0.210(11) 1 d PR . .
C9 C 0.2500 0.2500 0.0874(3) 0.059(3) Uani 1 4 d S . .
H9A H 0.2610 0.3168 0.0769 0.089 Uiso 0.25 1 calc PR . .
H9B H 0.1867 0.2261 0.0769 0.089 Uiso 0.25 1 calc PR . .
H9C H 0.3023 0.2071 0.0769 0.089 Uiso 0.25 1 calc PR . .
O1W O 0.0284(3) 0.4204(3) 0.22029(10) 0.0607(11) Uani 1 1 d . . .
H1WA H 0.0425 0.4598 0.1999 0.073 Uiso 1 1 d R . .
H1WB H -0.0250 0.3897 0.2242 0.073 Uiso 0.50 1 d PR . .
H1WC H 0.0078 0.4528 0.2419 0.073 Uiso 0.50 1 d PR . .
O2W O -0.1244(3) 0.3174(4) 0.18269(15) 0.0888(14) Uani 1 1 d . . .
H2WA H -0.1367 0.2722 0.2009 0.107 Uiso 1 1 d R . .
H2WB H -0.1403 0.3738 0.1918 0.107 Uiso 0.50 1 d PR . .
H2WC H -0.1660 0.3364 0.1641 0.107 Uiso 0.50 1 d PR . .
O3W O -0.1946(2) 0.3345(2) 0.09789(12) 0.0548(9) Uani 1 1 d . . .
H3WA H -0.2394 0.3779 0.0995 0.066 Uiso 1 1 d R . .
H3WB H -0.1637 0.3300 0.1217 0.066 Uiso 0.50 1 d PR . .
H3WC H -0.2154 0.2827 0.1100 0.066 Uiso 0.50 1 d PR . .
O4W O -0.2856(3) 0.4126(3) 0.22296(17) 0.0981(17) Uani 1 1 d . . .
H4WA H -0.2494 0.4264 0.2445 0.118 Uiso 1 1 d R . .
H4WB H -0.3414 0.3867 0.2189 0.118 Uiso 0.50 1 d PR . .
H4WC H -0.2535 0.4053 0.1996 0.118 Uiso 0.50 1 d PR . .

loop_
_atom_site_aniso_label
_atom_site_aniso_U_11
_atom_site_aniso_U_22
_atom_site_aniso_U_33
_atom_site_aniso_U_23
_atom_site_aniso_U_13
_atom_site_aniso_U_12
Eu1 0.01862(13) 0.01862(13) 0.01866(18) 0.000 0.000 0.000
S1 0.0209(5) 0.0240(5) 0.0239(4) 0.0061(4) 0.0019(4) -0.0017(4)
O1 0.0265(13) 0.0275(13) 0.0214(12) 0.0024(11) 0.0051(11) 0.0039(11)
O2 0.0537(19) 0.0391(17) 0.0267(14) -0.0040(13) 0.0109(14) -0.0081(15)
O3 0.0244(14) 0.0350(15) 0.0359(14) 0.0181(12) 0.0045(12) 0.0049(12)
O4 0.0199(14) 0.0403(16) 0.0357(15) 0.0150(13) 0.0018(12) -0.0032(12)
O5 0.0346(16) 0.0218(14) 0.0582(19) 0.0005(13) -0.0244(15) -0.0027(12)
O6 0.0340(17) 0.0394(18) 0.0496(17) -0.0080(14) -0.0165(14) 0.0001(14)
C1 0.0156(16) 0.0208(17) 0.0173(15) -0.0023(14) -0.0027(14) -0.0039(13)
C2 0.0160(17) 0.0159(17) 0.0214(17) -0.0032(14) -0.0065(13) -0.0046(13)
C3 0.0194(17) 0.0164(17) 0.0243(17) 0.0022(14) -0.0066(14) -0.0025(13)
C4 0.0168(17) 0.0185(17) 0.0196(16) 0.0020(14) -0.0014(14) -0.0053(14)
C5 0.0135(16) 0.0203(18) 0.0267(18) -0.0020(15) 0.0001(14) -0.0020(14)
C6 0.0159(17) 0.0171(17) 0.0183(16) 0.0000(13) -0.0079(13) -0.0040(14)
C7 0.0220(18) 0.0166(17) 0.0202(16) -0.0035(14) -0.0048(15) -0.0023(14)
N1 0.052(3) 0.052(3) 0.021(3) 0.000 0.000 0.000
C8 0.089(9) 0.057(7) 0.053(5) 0.019(5) -0.012(6) -0.004(6)
C8' 0.089(9) 0.057(7) 0.053(5) 0.019(5) -0.012(6) -0.004(6)
C9 0.082(5) 0.082(5) 0.014(4) 0.000 0.000 0.000
O1W 0.070(2) 0.073(3) 0.0392(17) 0.0174(17) 0.0000(17) 0.032(2)
O2W 0.059(3) 0.109(4) 0.098(3) 0.018(3) -0.009(2) 0.003(3)
O3W 0.0304(18) 0.046(2) 0.088(3) -0.0125(19) 0.0087(17) 0.0033(15)
O4W 0.083(3) 0.056(3) 0.155(5) 0.038(3) 0.044(3) 0.007(2)

loop_
_atom_type_symbol
_atom_type_description
_atom_type_scat_dispersion_real
_atom_type_scat_dispersion_imag
_atom_type_scat_source
C C 0.0033 0.0016 'International Tables Vol C Tables 4.2.6.8 and 6.1.1.4'
H H 0.0000 0.0000 'International Tables Vol C Tables 4.2.6.8 and 6.1.1.4'
O O 0.0106 0.0060 'International Tables Vol C Tables 4.2.6.8 and 6.1.1.4'
S S 0.1246 0.1234 'International Tables Vol C Tables 4.2.6.8 and 6.1.1.4'
Eu Eu -0.1578 3.6682 'International Tables Vol C Tables 4.2.6.8 and 6.1.1.4'
N N 0.0061 0.0033 'International Tables Vol C Tables 4.2.6.8 and 6.1.1.4'

loop_
_geom_angle_atom_site_label_1
_geom_angle_atom_site_label_2
_geom_angle_atom_site_label_3
_geom_angle
_geom_angle_site_symmetry_1
_geom_angle_site_symmetry_3
_geom_angle_publ_flag
O5 Eu1 O5 72.80(7) . 4 ?
O5 Eu1 O5 72.80(7) . 3 ?
O5 Eu1 O5 114.12(15) 4 3 ?
O5 Eu1 O5 114.12(15) . 2 ?
O5 Eu1 O5 72.80(7) 4 2 ?
O5 Eu1 O5 72.80(7) 3 2 ?
O5 Eu1 O6 148.22(10) . . ?
O5 Eu1 O6 81.95(10) 4 . ?
O5 Eu1 O6 136.85(10) 3 . ?
O5 Eu1 O6 74.90(11) 2 . ?
O5 Eu1 O6 74.90(11) . 2 ?
O5 Eu1 O6 136.85(10) 4 2 ?
O5 Eu1 O6 81.95(10) 3 2 ?
O5 Eu1 O6 148.22(10) 2 2 ?
O6 Eu1 O6 114.34(15) . 2 ?
O5 Eu1 O6 81.95(10) . 3 ?
O5 Eu1 O6 74.90(10) 4 3 ?
O5 Eu1 O6 148.22(10) 3 3 ?
O5 Eu1 O6 136.85(10) 2 3 ?
O6 Eu1 O6 72.91(7) . 3 ?
O6 Eu1 O6 72.91(7) 2 3 ?
O5 Eu1 O6 136.85(10) . 4 ?
O5 Eu1 O6 148.21(10) 4 4 ?
O5 Eu1 O6 74.91(10) 3 4 ?
O5 Eu1 O6 81.95(10) 2 4 ?
O6 Eu1 O6 72.91(7) . 4 ?
O6 Eu1 O6 72.91(7) 2 4 ?
O6 Eu1 O6 114.34(15) 3 4 ?
O2 S1 O3 112.04(18) . . ?
O2 S1 O4 112.37(18) . . ?
O3 S1 O4 112.16(16) . . ?
O2 S1 C4 106.31(16) . . ?
O3 S1 C4 107.04(16) . . ?
O4 S1 C4 106.43(15) . . ?
O1 C1 C2 122.0(3) . . ?
O1 C1 C6 116.0(3) . . ?
C2 C1 C6 122.0(3) . . ?
C3 C2 C1 117.9(3) . . ?
C3 C2 C7 119.2(3) . . ?
C1 C2 C7 122.8(3) . . ?
C4 C3 C2 120.7(3) . . ?
C3 C4 C5 120.9(3) . . ?
C3 C4 S1 120.3(3) . . ?
C5 C4 S1 118.7(3) . . ?
C6 C5 C4 120.2(3) . . ?
C5 C6 C1 118.3(3) . . ?
C5 C6 C7 120.0(3) . 4 ?
C1 C6 C7 121.7(3) . 4 ?
C6 C7 C2 111.5(3) 3 . ?
C8' N1 C8' 77.6(10) . 4 ?
C8' N1 C8' 125(2) . 2 ?
C8' N1 C8' 77.6(10) 4 2 ?
C8' N1 C8' 77.6(10) . 3 ?
C8' N1 C8' 125(2) 4 3 ?
C8' N1 C8' 77.6(10) 2 3 ?
C8' N1 C9 117.6(12) . . ?
C8' N1 C9 117.6(12) 4 . ?
C8' N1 C9 117.6(12) 2 . ?
C8' N1 C9 117.6(12) 3 . ?
C8' N1 C8 42.0(17) . . ?
C8' N1 C8 117.6(15) 4 . ?
C8' N1 C8 119.6(16) 2 . ?
C8' N1 C8 44.6(17) 3 . ?
C9 N1 C8 105.5(5) . . ?
C8' N1 C8 119.6(16) . 2 ?
C8' N1 C8 44.6(17) 4 2 ?
C8' N1 C8 42.0(17) 2 2 ?
C8' N1 C8 117.6(15) 3 2 ?
C9 N1 C8 105.5(5) . 2 ?
C8 N1 C8 148.9(9) . 2 ?
C8' N1 C8 44.6(17) . 4 ?
C8' N1 C8 42.0(17) 4 4 ?
C8' N1 C8 117.6(15) 2 4 ?
C8' N1 C8 119.6(16) 3 4 ?
C9 N1 C8 105.5(5) . 4 ?
C8 N1 C8 85.9(2) . 4 ?
C8 N1 C8 85.9(2) 2 4 ?
C8' N1 C8 117.6(15) . 3 ?
C8' N1 C8 119.6(16) 4 3 ?
C8' N1 C8 44.6(17) 2 3 ?
C8' N1 C8 42.0(17) 3 3 ?
C9 N1 C8 105.5(5) . 3 ?
C8 N1 C8 85.9(2) . 3 ?
C8 N1 C8 85.9(2) 2 3 ?
C8 N1 C8 148.9(9) 4 3 ?
C8' C8 C8' 101(3) . 3 ?
C8' C8 N1 57.7(16) . . ?
C8' C8 N1 57.1(17) 3 . ?
C8 C8' C8 155(3) . 4 ?
C8 C8' N1 80(2) . . ?
C8 C8' N1 78.3(17) 4 . ?
C8 C8' C8' 41(3) . 3 ?
C8 C8' C8' 126(2) 4 3 ?
N1 C8' C8' 51.2(5) . 3 ?
C8 C8' C8' 129(3) . 4 ?
C8 C8' C8' 38(2) 4 4 ?
N1 C8' C8' 51.2(5) . 4 ?
C8' C8' C8' 90.000(7) 3 4 ?

loop_
_geom_bond_atom_site_label_1
_geom_bond_atom_site_label_2
_geom_bond_distance
_geom_bond_site_symmetry_2
_geom_bond_publ_flag
Eu1 O5 2.382(3) . ?
Eu1 O5 2.382(3) 4 ?
Eu1 O5 2.382(3) 3 ?
Eu1 O5 2.382(3) 2 ?
Eu1 O6 2.400(3) . ?
Eu1 O6 2.400(3) 2 ?
Eu1 O6 2.400(3) 3 ?
Eu1 O6 2.400(3) 4 ?
S1 O2 1.447(3) . ?
S1 O3 1.451(3) . ?
S1 O4 1.461(3) . ?
S1 C4 1.770(3) . ?
O1 C1 1.369(4) . ?
C1 C2 1.396(5) . ?
C1 C6 1.407(5) . ?
C2 C3 1.389(5) . ?
C2 C7 1.521(5) . ?
C3 C4 1.382(5) . ?
C4 C5 1.386(5) . ?
C5 C6 1.385(5) . ?
C6 C7 1.519(4) 4 ?
C7 C6 1.519(4) 3 ?
N1 C8' 1.35(3) . ?
N1 C8' 1.35(3) 4 ?
N1 C8' 1.35(3) 2 ?
N1 C8' 1.35(3) 3 ?
N1 C9 1.479(10) . ?
N1 C8 1.570(11) . ?
N1 C8 1.570(11) 2 ?
N1 C8 1.570(11) 4 ?
N1 C8 1.570(11) 3 ?
C8 C8' 1.07(4) . ?
C8 C8' 1.13(4) 3 ?
C8' C8 1.13(4) 4 ?
C8' C8' 1.69(4) 3 ?
C8' C8' 1.69(4) 4 ?
